data_4313948
loop_
_publ_author_name
' Neil Burford '
' Andrew D. Phillips '
' Heather A. Spinney '
' Katherine N. Robertson '
' T. Stanley Cameron '
' Robert McDonald '

_publ_contact_author_address
;
Department of Chemistry
Dalhousie University
Halifax, Nova Scotia
B3H 4J3
;
_publ_contact_author_email ' Neil.Burford@dal.ca '
_publ_contact_author_fax ' 902-494-1310 '
_publ_contact_author_name 'Neil Burford'
_publ_contact_author_phone ' 902-494-3190 '
_publ_section_title
;
 Chalcogeno-urea Ligands on a Phosphadiazonium Lewis Acceptor: A New
 Synthetic Approach to Ch-P Bonds (Ch = O, S, Se)
;
_journal_name_full 'Inorganic Chemistry'
_journal_page_first 4949
_journal_page_last 4954
_journal_paper_doi 10.1021/ic034182k
_journal_volume 42
_journal_year 2003
_chemical_formula_sum 'C33.5 H53 F3 N3 O4 P S'
_chemical_formula_weight 681.82
_chemical_name_systematic
; 
 ? 
;
_space_group_IT_number 14
_symmetry_cell_setting monoclinic
_symmetry_space_group_name_Hall '-P 2yn'
_symmetry_space_group_name_H-M 'P 1 21/n 1'
_atom_sites_solution_hydrogens geom
_atom_sites_solution_primary direct
_atom_sites_solution_secondary difmap
_audit_creation_method SHELXL-97
_cell_angle_alpha 90.00
_cell_angle_beta 95.816(3)
_cell_angle_gamma 90.00
_cell_formula_units_Z 4
_cell_length_a 9.5517(12)
_cell_length_b 30.214(4)
_cell_length_c 13.1803(15)
_cell_measurement_reflns_used 4536
_cell_measurement_temperature 193(2)
_cell_measurement_theta_max 24.847
_cell_measurement_theta_min 2.247
_cell_volume 3784.2(8)
_computing_cell_refinement 'Bruker SAINT (Bruker, 1997)'
_computing_data_collection 'Bruker SMART (Bruker, 1997)'
_computing_data_reduction 'Bruker SAINT (Bruker, 1997)'
_computing_structure_refinement 'SHELXL-97 (Sheldrick, 1997)'
_computing_structure_solution 'SIR-92 (Altomere et al., 1994)'
_diffrn_ambient_temperature 193(2)
_diffrn_detector_area_resol_mean 8.192
_diffrn_measured_fraction_theta_full 0.971
_diffrn_measured_fraction_theta_max 0.971
_diffrn_measurement_device_type
;
Bruker P4/RA diffractometer/SMART 1000 CCD area detector
;
_diffrn_measurement_method 'phi and omega scans'
_diffrn_radiation_monochromator graphite
_diffrn_radiation_source 'fine-focus rotating anode'
_diffrn_radiation_type MoK\a
_diffrn_radiation_wavelength 0.71069
_diffrn_reflns_av_R_equivalents 0.1022
_diffrn_reflns_av_sigmaI/netI 0.1693
_diffrn_reflns_limit_h_max 11
_diffrn_reflns_limit_h_min -11
_diffrn_reflns_limit_k_max 35
_diffrn_reflns_limit_k_min -37
_diffrn_reflns_limit_l_max 6
_diffrn_reflns_limit_l_min -16
_diffrn_reflns_number 18727
_diffrn_reflns_theta_full 26.45
_diffrn_reflns_theta_max 26.45
_diffrn_reflns_theta_min 1.35
_diffrn_standards_decay_% 0
_diffrn_standards_interval_count 0
_diffrn_standards_interval_time 0
_diffrn_standards_number 0
_exptl_absorpt_coefficient_mu 0.180
_exptl_absorpt_correction_T_max 0.9822
_exptl_absorpt_correction_T_min 0.9154
_exptl_absorpt_correction_type multi-scan
_exptl_absorpt_process_details 'SADABS (Sheldrick, 1996)'
_exptl_crystal_colour orange-yellow
_exptl_crystal_density_diffrn 1.197
_exptl_crystal_density_method 'not measured'
_exptl_crystal_description prism
_exptl_crystal_F_000 1460
_exptl_crystal_size_max 0.50
_exptl_crystal_size_mid 0.18
_exptl_crystal_size_min 0.10
_refine_diff_density_max 0.500
_refine_diff_density_min -0.509
_refine_diff_density_rms 0.055
_refine_ls_extinction_coef 0.0010(5)
_refine_ls_extinction_expression Fc^*^=kFc[1+0.001xFc^2^\l^3^/sin(2\q)]^-1/4^
_refine_ls_extinction_method SHELXL
_refine_ls_goodness_of_fit_all 0.882
_refine_ls_hydrogen_treatment noref
_refine_ls_matrix_type full
_refine_ls_number_parameters 426
_refine_ls_number_reflns 7719
_refine_ls_number_restraints 74
_refine_ls_restrained_S_all 0.924
_refine_ls_R_factor_all 0.2061
_refine_ls_R_factor_obs 0.0749
_refine_ls_shift/su_max 0.000
_refine_ls_shift/su_mean 0.000
_refine_ls_structure_factor_coef Fsqd
_refine_ls_weighting_details
;
w=1/[\s^2^(Fo^2^)+(0.0927P)^2^+0.0000P] where P=(Fo^2^+2Fc^2^)/3
;
_refine_ls_weighting_scheme calc
_refine_ls_wR_factor_all 0.2111
_refine_ls_wR_factor_obs 0.1656
_reflns_number_gt 2868
_reflns_number_total 7719
_reflns_threshold_expression >2sigma(I)
_cod_data_source_file ic034182ksi20030218_083705_3.cif
_cod_data_source_block '[Mes*NP.OIm]OTf.(C7H8)0.5'
_cod_depositor_comments
;
The following automatic conversions were performed:

'_symmetry_cell_setting' value 'Monoclinic' changed to 'monoclinic'
according to the built-in table from CIF Core dictionary named
'cif_core.dic' version 2.4.1 from 2010-06-29.

Automatic conversion script
Id: cif_fix_values 1646 2011-03-28 12:23:43Z adriana 
;
_cod_original_cell_volume 3784.1(8)
_cod_original_formula_sum 'C33.50 H53 F3 N3 O4 P1 S1'
_cod_database_code 4313948

loop_
_symmetry_equiv_pos_as_xyz
'x, y, z'
'-x+1/2, y+1/2, -z+1/2'
'-x, -y, -z'
'x-1/2, -y-1/2, z-1/2'

loop_
_atom_site_label
_atom_site_type_symbol
_atom_site_fract_x
_atom_site_fract_y
_atom_site_fract_z
_atom_site_U_iso_or_equiv
_atom_site_adp_type
_atom_site_occupancy
_atom_site_calc_flag
_atom_site_refinement_flags
_atom_site_disorder_assembly
_atom_site_disorder_group
S1 S 0.16201(15) 0.29055(5) 0.46259(10) 0.0615(4) Uani 1 d D . .
P1 P 0.94267(14) 0.33011(4) 0.67982(9) 0.0461(4) Uani 1 d . . .
F1 F 0.4235(5) 0.2847(2) 0.4316(4) 0.175(2) Uani 1 d D . .
F2 F 0.3826(5) 0.3171(2) 0.5711(5) 0.203(3) Uani 1 d D . .
F3 F 0.3376(6) 0.35016(19) 0.4271(6) 0.219(3) Uani 1 d DU . .
O1 O 0.7981(3) 0.33446(9) 0.5847(2) 0.0457(8) Uani 1 d . . .
O2 O 0.1705(5) 0.25006(13) 0.5171(3) 0.1042(15) Uani 1 d . . .
O3 O 0.1301(5) 0.28518(15) 0.3544(3) 0.1074(16) Uani 1 d . . .
O4 O 0.0855(4) 0.32514(13) 0.5071(3) 0.0794(12) Uani 1 d . . .
N1 N 0.9413(4) 0.37020(11) 0.7460(2) 0.0417(10) Uani 1 d . . .
N2 N 0.7715(4) 0.26250(13) 0.5117(2) 0.0429(10) Uani 1 d . . .
N3 N 0.7811(4) 0.31933(13) 0.4086(3) 0.0453(10) Uani 1 d . . .
C1 C 0.9014(5) 0.41160(15) 0.7818(3) 0.0378(11) Uani 1 d . . .
C2 C 0.9730(5) 0.45012(15) 0.7539(3) 0.0402(11) Uani 1 d . . .
C3 C 0.9252(5) 0.49054(16) 0.7876(3) 0.0473(13) Uani 1 d . . .
H3 H 0.9684 0.5162 0.7674 0.057 Uiso 1 calc R . .
C4 C 0.8162(5) 0.49475(16) 0.8497(3) 0.0488(13) Uani 1 d . . .
C5 C 0.7555(5) 0.45580(17) 0.8789(3) 0.0486(13) Uani 1 d . . .
H5 H 0.6832 0.4579 0.9209 0.058 Uiso 1 calc R . .
C6 C 0.7953(5) 0.41382(15) 0.8497(3) 0.0418(12) Uani 1 d . . .
C7 C 1.0957(5) 0.44893(15) 0.6854(3) 0.0475(13) Uani 1 d . . .
C8 C 1.0409(5) 0.43596(17) 0.5759(3) 0.0592(15) Uani 1 d . . .
H8A H 1.1180 0.4350 0.5346 0.089 Uiso 1 calc R . .
H8B H 0.9733 0.4574 0.5485 0.089 Uiso 1 calc R . .
H8C H 0.9972 0.4074 0.5762 0.089 Uiso 1 calc R . .
C9 C 1.1650(6) 0.49526(17) 0.6780(4) 0.0700(16) Uani 1 d . . .
H9A H 1.2412 0.4933 0.6360 0.105 Uiso 1 calc R . .
H9B H 1.2003 0.5051 0.7450 0.105 Uiso 1 calc R . .
H9C H 1.0962 0.5159 0.6485 0.105 Uiso 1 calc R . .
C10 C 1.2147(5) 0.41759(17) 0.7294(4) 0.0635(15) Uani 1 d . . .
H10A H 1.2889 0.4176 0.6855 0.095 Uiso 1 calc R . .
H10B H 1.1781 0.3881 0.7341 0.095 Uiso 1 calc R . .
H10C H 1.2509 0.4276 0.7961 0.095 Uiso 1 calc R . .
C11 C 0.7672(6) 0.54006(17) 0.8826(3) 0.0673(16) Uani 1 d D . .
C12A C 0.8391(14) 0.5798(3) 0.8386(10) 0.093(4) Uani 0.50 d PD A 1
H12A H 0.8263 0.5785 0.7655 0.140 Uiso 0.50 calc PR A 1
H12B H 0.9379 0.5792 0.8613 0.140 Uiso 0.50 calc PR A 1
H12C H 0.7985 0.6066 0.8614 0.140 Uiso 0.50 calc PR A 1
C13A C 0.6033(9) 0.5413(4) 0.8545(9) 0.091(3) Uani 0.50 d PD A 1
H13A H 0.5826 0.5399 0.7818 0.136 Uiso 0.50 calc PR A 1
H13B H 0.5661 0.5683 0.8794 0.136 Uiso 0.50 calc PR A 1
H13C H 0.5610 0.5165 0.8852 0.136 Uiso 0.50 calc PR A 1
C14A C 0.7881(16) 0.5421(4) 1.0000(6) 0.090(3) Uani 0.50 d PD A 1
H14A H 0.7373 0.5184 1.0278 0.135 Uiso 0.50 calc PR A 1
H14B H 0.7535 0.5699 1.0226 0.135 Uiso 0.50 calc PR A 1
H14C H 0.8864 0.5395 1.0228 0.135 Uiso 0.50 calc PR A 1
C12B C 0.7350(16) 0.5719(4) 0.7926(8) 0.093(4) Uani 0.50 d PD A 2
H12D H 0.8122 0.5719 0.7512 0.140 Uiso 0.50 calc PR A 2
H12E H 0.7220 0.6013 0.8179 0.140 Uiso 0.50 calc PR A 2
H12F H 0.6509 0.5625 0.7523 0.140 Uiso 0.50 calc PR A 2
C13B C 0.6655(14) 0.5394(4) 0.9625(9) 0.091(3) Uani 0.50 d PD A 2
H13D H 0.6999 0.5198 1.0168 0.136 Uiso 0.50 calc PR A 2
H13E H 0.5754 0.5292 0.9327 0.136 Uiso 0.50 calc PR A 2
H13F H 0.6562 0.5687 0.9891 0.136 Uiso 0.50 calc PR A 2
C14B C 0.8978(11) 0.5624(4) 0.9460(9) 0.090(3) Uani 0.50 d PD A 2
H14D H 0.9743 0.5646 0.9042 0.135 Uiso 0.50 calc PR A 2
H14E H 0.9263 0.5446 1.0049 0.135 Uiso 0.50 calc PR A 2
H14F H 0.8722 0.5914 0.9672 0.135 Uiso 0.50 calc PR A 2
C15 C 0.7277(5) 0.37233(16) 0.8931(3) 0.0524(13) Uani 1 d . . .
C16 C 0.8444(6) 0.34259(17) 0.9471(4) 0.0674(16) Uani 1 d . . .
H16A H 0.8025 0.3168 0.9738 0.101 Uiso 1 calc R . .
H16B H 0.8947 0.3588 1.0019 0.101 Uiso 1 calc R . .
H16C H 0.9082 0.3338 0.8991 0.101 Uiso 1 calc R . .
C17 C 0.6357(6) 0.34684(18) 0.8104(4) 0.0691(16) Uani 1 d . . .
H17A H 0.5969 0.3211 0.8400 0.104 Uiso 1 calc R . .
H17B H 0.6920 0.3379 0.7576 0.104 Uiso 1 calc R . .
H17C H 0.5606 0.3656 0.7818 0.104 Uiso 1 calc R . .
C18 C 0.6284(6) 0.38427(19) 0.9750(4) 0.0807(18) Uani 1 d . . .
H18A H 0.5897 0.3577 1.0004 0.121 Uiso 1 calc R . .
H18B H 0.5536 0.4028 0.9451 0.121 Uiso 1 calc R . .
H18C H 0.6806 0.3998 1.0300 0.121 Uiso 1 calc R . .
C19 C 0.7848(5) 0.30623(16) 0.5057(3) 0.0404(11) Uani 1 d . . .
C20 C 0.7628(5) 0.24590(17) 0.4110(3) 0.0483(13) Uani 1 d . . .
C21 C 0.7691(5) 0.28052(18) 0.3497(3) 0.0471(13) Uani 1 d . . .
C22 C 0.7579(5) 0.23754(15) 0.6080(3) 0.0469(12) Uani 1 d . . .
H22 H 0.7549 0.2596 0.6622 0.056 Uiso 1 calc R . .
C23 C 0.8853(6) 0.20852(17) 0.6377(4) 0.0682(16) Uani 1 d . . .
H23A H 0.9693 0.2260 0.6393 0.102 Uiso 1 calc R . .
H23B H 0.8889 0.1852 0.5887 0.102 Uiso 1 calc R . .
H23C H 0.8782 0.1960 0.7039 0.102 Uiso 1 calc R . .
C24 C 0.6204(6) 0.21235(19) 0.6027(4) 0.0773(18) Uani 1 d . . .
H24A H 0.5437 0.2322 0.5840 0.116 Uiso 1 calc R . .
H24B H 0.6095 0.1996 0.6682 0.116 Uiso 1 calc R . .
H24C H 0.6207 0.1893 0.5527 0.116 Uiso 1 calc R . .
C25 C 0.7589(6) 0.19774(17) 0.3847(4) 0.0690(16) Uani 1 d . . .
H25A H 0.6701 0.1855 0.3985 0.104 Uiso 1 calc R . .
H25B H 0.8336 0.1827 0.4251 0.104 Uiso 1 calc R . .
H25C H 0.7706 0.1941 0.3137 0.104 Uiso 1 calc R . .
C26 C 0.7703(6) 0.2810(2) 0.2349(3) 0.0735(17) Uani 1 d . . .
H26A H 0.8651 0.2847 0.2182 0.110 Uiso 1 calc R . .
H26B H 0.7131 0.3049 0.2066 0.110 Uiso 1 calc R . .
H26C H 0.7335 0.2535 0.2072 0.110 Uiso 1 calc R . .
C27 C 0.7876(5) 0.36623(17) 0.3771(4) 0.0579(14) Uani 1 d . . .
H27 H 0.8082 0.3835 0.4398 0.070 Uiso 1 calc R . .
C28 C 0.6442(6) 0.38189(19) 0.3283(4) 0.0800(18) Uani 1 d . . .
H28A H 0.5740 0.3761 0.3738 0.120 Uiso 1 calc R . .
H28B H 0.6207 0.3663 0.2654 0.120 Uiso 1 calc R . .
H28C H 0.6479 0.4131 0.3149 0.120 Uiso 1 calc R . .
C29 C 0.9064(6) 0.37552(19) 0.3111(4) 0.0827(19) Uani 1 d . . .
H29A H 0.9937 0.3651 0.3453 0.124 Uiso 1 calc R . .
H29B H 0.9126 0.4068 0.2995 0.124 Uiso 1 calc R . .
H29C H 0.8878 0.3605 0.2470 0.124 Uiso 1 calc R . .
C30 C 0.3334(9) 0.3116(3) 0.4747(7) 0.124(3) Uani 1 d D . .
C33A C 1.041(3) -0.0657(6) 0.977(2) 0.107(7) Uiso 0.25 d PD B 3
H33A H 1.0969 -0.0910 0.9825 0.129 Uiso 0.25 calc PR B 3
C31 C 1.019(2) 0.0099(4) 1.0278(14) 0.047(4) Uiso 0.25 d PD . 3
C32 C 0.8943(13) 0.0124(3) 0.9472(9) 0.066(2) Uiso 0.25 d PD B 3
H32 H 0.8508 0.0391 0.9283 0.079 Uiso 0.25 calc PR B 3
C32A C 1.0800(13) -0.0309(3) 1.0296(10) 0.066(2) Uiso 0.25 d PD B 3
H32A H 1.1603 -0.0342 1.0751 0.079 Uiso 0.25 calc PR B 3
C35 C 0.852(2) -0.0249(5) 0.9064(17) 0.072(5) Uiso 0.25 d PD B 3
H35 H 0.7639 -0.0235 0.8690 0.087 Uiso 0.25 calc PR B 3
C34P C 0.9115(16) -0.0654(4) 0.9082(11) 0.105(3) Uiso 0.25 d PD B 3
H34P H 0.8751 -0.0897 0.8711 0.126 Uiso 0.25 calc PR B 3
C34M C 1.0645(18) 0.0477(4) 1.0659(13) 0.105(3) Uiso 0.25 d PD C 3
H34A H 1.0972 0.0439 1.1367 0.158 Uiso 0.25 calc PR C 3
H34B H 0.9892 0.0689 1.0593 0.158 Uiso 0.25 calc PR C 3
H34C H 1.1404 0.0581 1.0297 0.158 Uiso 0.25 calc PR C 3
C33 C 0.941(3) 0.0503(6) 0.993(3) 0.107(7) Uiso 0.25 d PD D 4
H33 H 0.8955 0.0771 0.9786 0.129 Uiso 0.25 calc PR D 4
C31A C 0.958(2) -0.0272(5) 0.9586(16) 0.047(4) Uiso 0.25 d PD . 4
C32C C 0.8943(13) 0.0124(3) 0.9472(9) 0.066(2) Uiso 0.25 d PD . 4
H32C H 0.8112 0.0139 0.9040 0.079 Uiso 0.25 calc PR . 4
C32D C 1.0800(13) -0.0309(3) 1.0296(10) 0.066(2) Uiso 0.25 d PD D 4
H32D H 1.1279 -0.0576 1.0403 0.079 Uiso 0.25 calc PR D 4
C35A C 1.123(2) 0.0069(6) 1.0812(19) 0.072(5) Uiso 0.25 d PD D 4
H35A H 1.1996 0.0045 1.1307 0.087 Uiso 0.25 calc PR D 4
C34Q C 1.0645(18) 0.0477(4) 1.0659(13) 0.105(3) Uiso 0.25 d PD D 4
H34Q H 1.1017 0.0725 1.1004 0.126 Uiso 0.25 calc PR D 4
C34N C 0.9115(16) -0.0654(4) 0.9082(11) 0.105(3) Uiso 0.25 d PD E 4
H34D H 0.8817 -0.0586 0.8382 0.158 Uiso 0.25 calc PR E 4
H34E H 0.8340 -0.0776 0.9399 0.158 Uiso 0.25 calc PR E 4
H34F H 0.9869 -0.0865 0.9115 0.158 Uiso 0.25 calc PR E 4

loop_
_atom_site_aniso_label
_atom_site_aniso_U_11
_atom_site_aniso_U_22
_atom_site_aniso_U_33
_atom_site_aniso_U_23
_atom_site_aniso_U_13
_atom_site_aniso_U_12
S1 0.0637(10) 0.0781(11) 0.0446(7) 0.0072(7) 0.0141(7) 0.0109(8)
P1 0.0547(9) 0.0430(8) 0.0397(6) -0.0052(6) -0.0001(6) 0.0064(7)
F1 0.093(3) 0.241(6) 0.200(5) 0.059(4) 0.064(3) 0.073(4)
F2 0.107(4) 0.246(7) 0.236(7) -0.078(5) -0.071(4) -0.004(4)
F3 0.140(5) 0.148(5) 0.382(9) 0.081(5) 0.092(5) -0.035(4)
O1 0.054(2) 0.0465(19) 0.0362(16) -0.0073(15) 0.0005(15) 0.0070(16)
O2 0.163(5) 0.081(3) 0.072(3) 0.024(2) 0.032(3) 0.008(3)
O3 0.134(4) 0.145(4) 0.041(2) -0.003(2) 0.001(2) 0.046(3)
O4 0.068(3) 0.101(3) 0.072(2) -0.022(2) 0.019(2) 0.025(2)
N1 0.053(3) 0.040(2) 0.0329(18) -0.0011(17) 0.0086(18) 0.003(2)
N2 0.046(3) 0.047(3) 0.037(2) -0.0073(19) 0.0095(18) -0.004(2)
N3 0.043(3) 0.059(3) 0.034(2) 0.0052(19) 0.0012(18) 0.000(2)
C1 0.045(3) 0.041(3) 0.028(2) -0.001(2) 0.005(2) 0.009(2)
C2 0.046(3) 0.045(3) 0.030(2) -0.002(2) 0.006(2) 0.009(3)
C3 0.060(4) 0.043(3) 0.039(2) 0.002(2) 0.006(2) 0.007(3)
C4 0.066(4) 0.048(3) 0.032(2) -0.005(2) 0.007(2) 0.011(3)
C5 0.051(3) 0.063(4) 0.033(2) -0.001(2) 0.012(2) 0.011(3)
C6 0.043(3) 0.051(3) 0.032(2) -0.003(2) 0.002(2) 0.004(2)
C7 0.052(3) 0.046(3) 0.046(3) -0.007(2) 0.014(2) -0.001(3)
C8 0.072(4) 0.067(4) 0.041(3) -0.005(2) 0.019(3) -0.003(3)
C9 0.077(4) 0.068(4) 0.070(3) -0.009(3) 0.032(3) -0.017(3)
C10 0.056(4) 0.072(4) 0.064(3) -0.011(3) 0.013(3) 0.003(3)
C11 0.089(5) 0.060(4) 0.055(3) -0.014(3) 0.013(3) 0.024(3)
C12A 0.142(14) 0.043(5) 0.098(9) -0.007(6) 0.026(8) 0.033(8)
C13A 0.117(9) 0.073(6) 0.089(6) -0.013(6) 0.041(7) 0.042(6)
C14A 0.120(10) 0.080(7) 0.067(6) -0.024(5) 0.002(5) 0.041(7)
C12B 0.142(14) 0.043(5) 0.098(9) -0.007(6) 0.026(8) 0.033(8)
C13B 0.117(9) 0.073(6) 0.089(6) -0.013(6) 0.041(7) 0.042(6)
C14B 0.120(10) 0.080(7) 0.067(6) -0.024(5) 0.002(5) 0.041(7)
C15 0.058(4) 0.055(3) 0.046(3) -0.004(3) 0.016(3) -0.002(3)
C16 0.081(4) 0.063(4) 0.059(3) 0.019(3) 0.012(3) -0.001(3)
C17 0.064(4) 0.078(4) 0.067(3) 0.001(3) 0.015(3) -0.016(3)
C18 0.096(5) 0.084(4) 0.069(4) 0.009(3) 0.042(3) -0.006(4)
C19 0.035(3) 0.049(3) 0.037(3) -0.006(2) 0.003(2) 0.001(2)
C20 0.044(3) 0.063(4) 0.039(3) -0.017(3) 0.011(2) -0.007(3)
C21 0.040(3) 0.071(4) 0.031(2) -0.015(3) 0.009(2) -0.003(3)
C22 0.055(3) 0.047(3) 0.040(2) 0.005(2) 0.009(2) -0.011(3)
C23 0.069(4) 0.062(4) 0.072(4) 0.012(3) 0.005(3) 0.001(3)
C24 0.076(4) 0.106(5) 0.051(3) 0.008(3) 0.015(3) -0.030(4)
C25 0.073(4) 0.070(4) 0.065(3) -0.028(3) 0.015(3) -0.015(3)
C26 0.063(4) 0.126(5) 0.032(3) -0.011(3) 0.007(2) -0.011(4)
C27 0.063(4) 0.062(4) 0.049(3) 0.012(3) 0.002(3) 0.003(3)
C28 0.072(4) 0.094(5) 0.075(4) 0.020(3) 0.012(3) 0.018(4)
C29 0.068(4) 0.078(4) 0.106(5) 0.042(4) 0.030(4) 0.005(3)
C30 0.080(7) 0.125(8) 0.166(9) 0.011(7) 0.014(6) 0.011(6)

loop_
_atom_type_symbol
_atom_type_description
_atom_type_scat_dispersion_real
_atom_type_scat_dispersion_imag
_atom_type_scat_source
C C 0.0033 0.0016 'International Tables Vol C Tables 4.2.6.8 and 6.1.1.4'
H H 0.0000 0.0000 'International Tables Vol C Tables 4.2.6.8 and 6.1.1.4'
N N 0.0061 0.0033 'International Tables Vol C Tables 4.2.6.8 and 6.1.1.4'
F F 0.0171 0.0103 'International Tables Vol C Tables 4.2.6.8 and 6.1.1.4'
O O 0.0106 0.0060 'International Tables Vol C Tables 4.2.6.8 and 6.1.1.4'
P P 0.1023 0.0942 'International Tables Vol C Tables 4.2.6.8 and 6.1.1.4'
S S 0.1246 0.1234 'International Tables Vol C Tables 4.2.6.8 and 6.1.1.4'

loop_
_geom_angle_atom_site_label_1
_geom_angle_atom_site_label_2
_geom_angle_atom_site_label_3
_geom_angle
_geom_angle_site_symmetry_1
_geom_angle_site_symmetry_3
_geom_angle_publ_flag
O2 S1 O4 115.2(2) . . ?
O2 S1 O3 113.7(3) . . ?
O4 S1 O3 115.0(2) . . ?
O2 S1 C30 105.2(3) . . ?
O4 S1 C30 102.1(3) . . ?
O3 S1 C30 103.5(4) . . ?
N1 P1 O1 107.51(18) . . ?
C19 O1 P1 120.5(3) . . ?
C1 N1 P1 159.7(3) . . ?
C19 N2 C20 107.1(4) . . ?
C19 N2 C22 124.7(4) . . ?
C20 N2 C22 128.1(4) . . ?
C19 N3 C21 105.9(4) . . ?
C19 N3 C27 123.7(4) . . ?
C21 N3 C27 130.4(4) . . ?
N1 C1 C2 119.3(4) . . ?
N1 C1 C6 119.3(4) . . ?
C2 C1 C6 121.3(4) . . ?
C3 C2 C1 117.0(4) . . ?
C3 C2 C7 119.9(4) . . ?
C1 C2 C7 123.1(4) . . ?
C2 C3 C4 123.8(5) . . ?
C2 C3 H3 118.1 . . ?
C4 C3 H3 118.1 . . ?
C5 C4 C3 116.4(4) . . ?
C5 C4 C11 122.4(5) . . ?
C3 C4 C11 121.2(5) . . ?
C4 C5 C6 124.5(4) . . ?
C4 C5 H5 117.8 . . ?
C6 C5 H5 117.8 . . ?
C5 C6 C1 116.7(4) . . ?
C5 C6 C15 120.1(4) . . ?
C1 C6 C15 123.1(4) . . ?
C8 C7 C10 111.4(4) . . ?
C8 C7 C2 110.3(4) . . ?
C10 C7 C2 111.4(4) . . ?
C8 C7 C9 106.1(4) . . ?
C10 C7 C9 105.9(4) . . ?
C2 C7 C9 111.5(4) . . ?
C7 C8 H8A 109.5 . . ?
C7 C8 H8B 109.5 . . ?
H8A C8 H8B 109.5 . . ?
C7 C8 H8C 109.5 . . ?
H8A C8 H8C 109.5 . . ?
H8B C8 H8C 109.5 . . ?
C7 C9 H9A 109.5 . . ?
C7 C9 H9B 109.5 . . ?
H9A C9 H9B 109.5 . . ?
C7 C9 H9C 109.5 . . ?
H9A C9 H9C 109.5 . . ?
H9B C9 H9C 109.5 . . ?
C7 C10 H10A 109.5 . . ?
C7 C10 H10B 109.5 . . ?
H10A C10 H10B 109.5 . . ?
C7 C10 H10C 109.5 . . ?
H10A C10 H10C 109.5 . . ?
H10B C10 H10C 109.5 . . ?
C13B C11 C4 115.3(6) . . ?
C13B C11 C12A 128.6(8) . . ?
C4 C11 C12A 115.8(6) . . ?
C13B C11 C12B 117.2(8) . . ?
C4 C11 C12B 112.7(6) . . ?
C12A C11 C12B 43.6(5) . . ?
C13B C11 C14A 47.5(6) . . ?
C4 C11 C14A 108.1(6) . . ?
C12A C11 C14A 109.4(8) . . ?
C12B C11 C14A 138.3(7) . . ?
C13B C11 C13A 57.8(6) . . ?
C4 C11 C13A 106.4(5) . . ?
C12A C11 C13A 111.6(7) . . ?
C12B C11 C13A 71.7(7) . . ?
C14A C11 C13A 105.0(7) . . ?
C13B C11 C14B 99.6(7) . . ?
C4 C11 C14B 106.5(5) . . ?
C12A C11 C14B 60.2(7) . . ?
C12B C11 C14B 103.1(8) . . ?
C14A C11 C14B 55.8(5) . . ?
C13A C11 C14B 145.9(6) . . ?
C11 C12A H12A 109.5 . . ?
C11 C12A H12B 109.5 . . ?
H12A C12A H12B 109.5 . . ?
C11 C12A H12C 109.5 . . ?
H12A C12A H12C 109.5 . . ?
H12B C12A H12C 109.5 . . ?
C11 C13A H13A 109.5 . . ?
C11 C13A H13B 109.5 . . ?
H13A C13A H13B 109.5 . . ?
C11 C13A H13C 109.5 . . ?
H13A C13A H13C 109.5 . . ?
H13B C13A H13C 109.5 . . ?
C11 C14A H14A 109.5 . . ?
C11 C14A H14B 109.5 . . ?
H14A C14A H14B 109.5 . . ?
C11 C14A H14C 109.5 . . ?
H14A C14A H14C 109.5 . . ?
H14B C14A H14C 109.5 . . ?
C11 C12B H12D 109.5 . . ?
C11 C12B H12E 109.5 . . ?
H12D C12B H12E 109.5 . . ?
C11 C12B H12F 109.5 . . ?
H12D C12B H12F 109.5 . . ?
H12E C12B H12F 109.5 . . ?
C11 C13B H13D 109.5 . . ?
C11 C13B H13E 109.5 . . ?
H13D C13B H13E 109.5 . . ?
C11 C13B H13F 109.5 . . ?
H13D C13B H13F 109.5 . . ?
H13E C13B H13F 109.5 . . ?
C11 C14B H14D 109.5 . . ?
C11 C14B H14E 109.5 . . ?
H14D C14B H14E 109.5 . . ?
C11 C14B H14F 109.5 . . ?
H14D C14B H14F 109.5 . . ?
H14E C14B H14F 109.5 . . ?
C17 C15 C6 112.0(4) . . ?
C17 C15 C16 111.6(4) . . ?
C6 C15 C16 109.5(4) . . ?
C17 C15 C18 105.3(4) . . ?
C6 C15 C18 112.1(4) . . ?
C16 C15 C18 106.1(4) . . ?
C15 C16 H16A 109.5 . . ?
C15 C16 H16B 109.5 . . ?
H16A C16 H16B 109.5 . . ?
C15 C16 H16C 109.5 . . ?
H16A C16 H16C 109.5 . . ?
H16B C16 H16C 109.5 . . ?
C15 C17 H17A 109.5 . . ?
C15 C17 H17B 109.5 . . ?
H17A C17 H17B 109.5 . . ?
C15 C17 H17C 109.5 . . ?
H17A C17 H17C 109.5 . . ?
H17B C17 H17C 109.5 . . ?
C15 C18 H18A 109.5 . . ?
C15 C18 H18B 109.5 . . ?
H18A C18 H18B 109.5 . . ?
C15 C18 H18C 109.5 . . ?
H18A C18 H18C 109.5 . . ?
H18B C18 H18C 109.5 . . ?
N2 C19 N3 110.9(4) . . ?
N2 C19 O1 126.0(4) . . ?
N3 C19 O1 123.1(4) . . ?
C21 C20 N2 106.8(4) . . ?
C21 C20 C25 128.9(4) . . ?
N2 C20 C25 124.1(4) . . ?
C20 C21 N3 109.2(4) . . ?
C20 C21 C26 128.3(5) . . ?
N3 C21 C26 122.5(5) . . ?
N2 C22 C24 111.4(4) . . ?
N2 C22 C23 112.0(4) . . ?
C24 C22 C23 113.0(4) . . ?
N2 C22 H22 106.7 . . ?
C24 C22 H22 106.7 . . ?
C23 C22 H22 106.7 . . ?
C22 C23 H23A 109.5 . . ?
C22 C23 H23B 109.5 . . ?
H23A C23 H23B 109.5 . . ?
C22 C23 H23C 109.5 . . ?
H23A C23 H23C 109.5 . . ?
H23B C23 H23C 109.5 . . ?
C22 C24 H24A 109.5 . . ?
C22 C24 H24B 109.5 . . ?
H24A C24 H24B 109.5 . . ?
C22 C24 H24C 109.5 . . ?
H24A C24 H24C 109.5 . . ?
H24B C24 H24C 109.5 . . ?
C20 C25 H25A 109.5 . . ?
C20 C25 H25B 109.5 . . ?
H25A C25 H25B 109.5 . . ?
C20 C25 H25C 109.5 . . ?
H25A C25 H25C 109.5 . . ?
H25B C25 H25C 109.5 . . ?
C21 C26 H26A 109.5 . . ?
C21 C26 H26B 109.5 . . ?
H26A C26 H26B 109.5 . . ?
C21 C26 H26C 109.5 . . ?
H26A C26 H26C 109.5 . . ?
H26B C26 H26C 109.5 . . ?
N3 C27 C29 113.0(4) . . ?
N3 C27 C28 110.7(4) . . ?
C29 C27 C28 112.9(4) . . ?
N3 C27 H27 106.6 . . ?
C29 C27 H27 106.6 . . ?
C28 C27 H27 106.6 . . ?
C27 C28 H28A 109.5 . . ?
C27 C28 H28B 109.5 . . ?
H28A C28 H28B 109.5 . . ?
C27 C28 H28C 109.5 . . ?
H28A C28 H28C 109.5 . . ?
H28B C28 H28C 109.5 . . ?
C27 C29 H29A 109.5 . . ?
C27 C29 H29B 109.5 . . ?
H29A C29 H29B 109.5 . . ?
C27 C29 H29C 109.5 . . ?
H29A C29 H29C 109.5 . . ?
H29B C29 H29C 109.5 . . ?
F2 C30 F3 108.5(8) . . ?
F2 C30 F1 107.6(7) . . ?
F3 C30 F1 106.3(7) . . ?
F2 C30 S1 111.9(6) . . ?
F3 C30 S1 110.4(6) . . ?
F1 C30 S1 112.0(6) . . ?
C32A C33A C34P 120.4(11) . . ?
C32A C33A H33A 119.8 . . ?
C34P C33A H33A 119.8 . . ?
C31 C31 C32 93.7(19) 3_757 3_757 ?
C31 C31 C34M 154(3) 3_757 . ?
C32 C31 C34M 102.4(12) 3_757 . ?
C31 C31 C32A 70.9(15) 3_757 3_757 ?
C32 C31 C32A 162(2) 3_757 3_757 ?
C34M C31 C32A 89.4(11) . 3_757 ?
C31 C31 C32A 65.9(15) 3_757 . ?
C32 C31 C32A 29.2(8) 3_757 . ?
C34M C31 C32A 131.5(12) . . ?
C32A C31 C32A 136.8(10) 3_757 . ?
C31 C31 C35 146(3) 3_757 3_757 ?
C32 C31 C35 57.4(10) 3_757 3_757 ?
C34M C31 C35 45.0(9) . 3_757 ?
C32A C31 C35 133.4(14) 3_757 3_757 ?
C32A C31 C35 86.6(10) . 3_757 ?
C31 C31 C32 45.9(14) 3_757 . ?
C32 C31 C32 139.5(11) 3_757 . ?
C34M C31 C32 115.6(11) . . ?
C32A C31 C32 26.2(6) 3_757 . ?
C32A C31 C32 111.2(7) . . ?
C35 C31 C32 158.4(14) 3_757 . ?
C31 C31 C33A 117(2) 3_757 3_757 ?
C32 C31 C33A 146.0(15) 3_757 3_757 ?
C34M C31 C33A 43.8(9) . 3_757 ?
C32A C31 C33A 46.4(7) 3_757 3_757 ?
C32A C31 C33A 173.6(18) . 3_757 ?
C35 C31 C33A 88.8(10) 3_757 3_757 ?
C32 C31 C33A 72.4(8) . 3_757 ?
C31 C31 C34P 157(3) 3_757 3_757 ?
C32 C31 C34P 100.8(12) 3_757 3_757 ?
C34M C31 C34P 2.8(10) . 3_757 ?
C32A C31 C34P 91.5(10) 3_757 3_757 ?
C32A C31 C34P 129.9(10) . 3_757 ?
C35 C31 C34P 43.4(7) 3_757 3_757 ?
C32 C31 C34P 117.7(9) . 3_757 ?
C33A C31 C34P 45.6(6) 3_757 3_757 ?
C35 C32 C31 115.9(9) . . ?
C35 C32 H32 122.0 . . ?
C31 C32 H32 122.0 . . ?
C33A C32A C31 128.9(10) . . ?
C33A C32A H32A 115.5 . . ?
C31 C32A H32A 115.5 . . ?
C32 C35 C34P 131.8(12) . . ?
C32 C35 H35 114.1 . . ?
C34P C35 H35 114.1 . . ?
C35 C34P C33A 110.4(9) . . ?
C35 C34P H34P 124.8 . . ?
C33A C34P H34P 124.8 . . ?
C31 C34M H34A 109.5 . . ?
C31 C34M H34B 109.5 . . ?
H34A C34M H34B 109.5 . . ?
C31 C34M H34C 109.5 . . ?
H34A C34M H34C 109.5 . . ?
H34B C34M H34C 109.5 . . ?
C34Q C31A C35A 96(2) 3_757 3_757 ?
C34Q C31A C33 86(2) 3_757 3_757 ?
C35A C31A C33 178(3) 3_757 3_757 ?
C34Q C31A C32D 146(2) 3_757 3_757 ?
C35A C31A C32D 49.5(10) 3_757 3_757 ?
C33 C31A C32D 128.6(13) 3_757 3_757 ?
C34Q C31A C32C 133(2) 3_757 3_757 ?
C35A C31A C32C 130.9(14) 3_757 3_757 ?
C33 C31A C32C 47.1(9) 3_757 3_757 ?
C32D C31A C32C 81.5(7) 3_757 3_757 ?

loop_
_geom_bond_atom_site_label_1
_geom_bond_atom_site_label_2
_geom_bond_distance
_geom_bond_site_symmetry_2
_geom_bond_publ_flag
S1 O2 1.417(4) . ?
S1 O4 1.434(3) . ?
S1 O3 1.437(4) . ?
S1 C30 1.748(9) . ?
P1 N1 1.494(3) . ?
P1 O1 1.773(3) . ?
F1 C30 1.349(7) . ?
F2 C30 1.321(7) . ?
F3 C30 1.326(7) . ?
O1 C19 1.342(5) . ?
N1 C1 1.404(5) . ?
N2 C19 1.330(5) . ?
N2 C20 1.413(5) . ?
N2 C22 1.494(5) . ?
N3 C19 1.336(5) . ?
N3 C21 1.404(5) . ?
N3 C27 1.480(6) . ?
C1 C2 1.417(6) . ?
C1 C6 1.420(6) . ?
C2 C3 1.392(6) . ?
C2 C7 1.551(6) . ?
C3 C4 1.394(6) . ?
C3 H3 0.9300 . ?
C4 C5 1.384(6) . ?
C4 C11 1.524(6) . ?
C5 C6 1.389(6) . ?
C5 H5 0.9300 . ?
C6 C15 1.546(6) . ?
C7 C8 1.535(6) . ?
C7 C10 1.546(6) . ?
C7 C9 1.556(6) . ?
C8 H8A 0.9600 . ?
C8 H8B 0.9600 . ?
C8 H8C 0.9600 . ?
C9 H9A 0.9600 . ?
C9 H9B 0.9600 . ?
C9 H9C 0.9600 . ?
C10 H10A 0.9600 . ?
C10 H10B 0.9600 . ?
C10 H10C 0.9600 . ?
C11 C13B 1.503(7) . ?
C11 C12A 1.526(7) . ?
C11 C12B 1.535(7) . ?
C11 C14A 1.541(7) . ?
C11 C13A 1.573(7) . ?
C11 C14B 1.580(7) . ?
C12A H12A 0.9600 . ?
C12A H12B 0.9600 . ?
C12A H12C 0.9600 . ?
C13A H13A 0.9600 . ?
C13A H13B 0.9600 . ?
C13A H13C 0.9600 . ?
C14A H14A 0.9600 . ?
C14A H14B 0.9600 . ?
C14A H14C 0.9600 . ?
C12B H12D 0.9600 . ?
C12B H12E 0.9600 . ?
C12B H12F 0.9600 . ?
C13B H13D 0.9600 . ?
C13B H13E 0.9600 . ?
C13B H13F 0.9600 . ?
C14B H14D 0.9600 . ?
C14B H14E 0.9600 . ?
C14B H14F 0.9600 . ?
C15 C17 1.537(7) . ?
C15 C16 1.547(7) . ?
C15 C18 1.549(7) . ?
C16 H16A 0.9600 . ?
C16 H16B 0.9600 . ?
C16 H16C 0.9600 . ?
C17 H17A 0.9600 . ?
C17 H17B 0.9600 . ?
C17 H17C 0.9600 . ?
C18 H18A 0.9600 . ?
C18 H18B 0.9600 . ?
C18 H18C 0.9600 . ?
C20 C21 1.327(6) . ?
C20 C25 1.495(6) . ?
C21 C26 1.515(6) . ?
C22 C24 1.514(6) . ?
C22 C23 1.519(6) . ?
C22 H22 0.9800 . ?
C23 H23A 0.9600 . ?
C23 H23B 0.9600 . ?
C23 H23C 0.9600 . ?
C24 H24A 0.9600 . ?
C24 H24B 0.9600 . ?
C24 H24C 0.9600 . ?
C25 H25A 0.9600 . ?
C25 H25B 0.9600 . ?
C25 H25C 0.9600 . ?
C26 H26A 0.9600 . ?
C26 H26B 0.9600 . ?
C26 H26C 0.9600 . ?
C27 C29 1.525(7) . ?
C27 C28 1.528(7) . ?
C27 H27 0.9800 . ?
C28 H28A 0.9600 . ?
C28 H28B 0.9600 . ?
C28 H28C 0.9600 . ?
C29 H29A 0.9600 . ?
C29 H29B 0.9600 . ?
C29 H29C 0.9600 . ?
C33A C32A 1.293(14) . ?
C33A C34P 1.460(15) . ?
C33A H33A 0.9300 . ?
C31 C31 0.99(2) 3_757 ?
C31 C32 1.09(2) 3_757 ?
C31 C34M 1.304(12) . ?
C31 C32A 1.32(2) 3_757 ?
C31 C32A 1.362(14) . ?
C31 C35 1.50(2) 3_757 ?
C31 C32 1.517(14) . ?
C31 C33A 1.78(2) 3_757 ?
C31 C34P 1.962(16) 3_757 ?
C32 C35 1.297(13) . ?
C32 H32 0.9300 . ?
C32A H32A 0.9300 . ?
C35 C34P 1.350(14) . ?
C35 H35 0.9300 . ?
C34P H34P 0.9300 . ?
C34M H34A 0.9600 . ?
C34M H34B 0.9600 . ?
C34M H34C 0.9600 . ?
C33 H33 0.9300 . ?
C31A C34Q 0.720(14) 3_757 ?
C31A C35A 1.08(3) 3_757 ?
C31A C33 1.31(3) 3_757 ?
C31A C32D 1.802(18) 3_757 ?
C31A C32C 1.840(19) 3_757 ?
C35A H35A 0.9300 . ?

loop_
_geom_hbond_atom_site_label_D
_geom_hbond_atom_site_label_H
_geom_hbond_atom_site_label_A
_geom_hbond_distance_DH
_geom_hbond_distance_HA
_geom_hbond_distance_DA
_geom_hbond_angle_DHA
_geom_hbond_site_symmetry_A
C24 H24A F1 0.96 2.72 3.541(7) 144.0 .
C28 H28A F3 0.96 2.56 3.460(8) 157.0 .
C33A H33A F3 0.93 2.19 3.02(2) 147.1 2_646
C33A H33A F2 0.93 2.87 3.681(17) 145.8 2_646
C33 H33 F3 0.93 2.35 3.256(19) 164.9 4_666
C32D H32D F3 0.93 2.83 3.710(12) 157.3 2_646
C8 H8C O4 0.96 2.81 3.506(6) 130.6 1_655
C16 H16A O2 0.96 2.48 3.429(7) 171.0 4_666
C23 H23A O2 0.96 2.73 3.521(7) 140.5 1_655
C24 H24B O3 0.96 2.49 3.309(6) 143.9 4_666
C26 H26A O3 0.96 2.95 3.635(7) 129.2 1_655
C26 H26C O2 0.96 2.52 3.077(6) 117.2 4_665
C29 H29A O4 0.96 2.53 3.320(7) 139.7 1_655
C29 H29A O3 0.96 2.74 3.478(7) 134.1 1_655
C29 H29A S1 0.96 3.09 3.943(6) 149.0 1_655
C8 H8C O1 0.96 2.92 3.854(6) 164.7 .
C8 H8C P1 0.96 2.78 3.639(5) 149.4 .
C8 H8C N1 0.96 2.61 3.211(6) 121.2 .
C10 H10B P1 0.96 2.88 3.718(5) 145.8 .
C10 H10B N1 0.96 2.35 3.005(6) 125.3 .
C16 H16C P1 0.96 2.94 3.756(5) 143.1 .
C16 H16C N1 0.96 2.35 3.013(6) 126.0 .
C17 H17B P1 0.96 2.71 3.583(5) 151.6 .
C17 H17B O1 0.96 2.59 3.512(6) 161.2 .
C17 H17B N1 0.96 2.59 3.201(6) 121.4 .
C22 H22 P1 0.98 2.78 3.390(5) 121.1 .
C22 H22 O1 0.98 2.53 2.973(5) 107.2 .
C23 H23A P1 0.96 3.20 3.747(5) 117.7 .
C27 H27 O1 0.98 2.43 2.891(5) 108.5 .
C34P H34P O1 0.93 2.92 3.635(13) 134.7 2_646
C34N H34E O1 0.96 2.95 3.635(13) 129.7 2_646
C9 H9A C32 0.96 3.02 3.931(15) 159.9 4_665
C9 H9A C32A 0.96 3.00 3.924(16) 163.1 2_756
C13A H13A C35A 0.96 3.06 3.91(3) 148.5 4_565
C14A H14C C3 0.96 3.07 3.842(12) 139.0 3_767
C12B H12F C35A 0.96 3.07 3.74(3) 127.7 4_565
C28 H28A C33A 0.96 2.94 3.63(4) 130.1 2_656
C28 H28A C33 0.96 3.07 3.68(4) 122.7 4_565
C35 H35 C2 0.93 2.76 3.651(16) 159.8 2_646
C35 H35 C3 0.93 2.64 3.519(16) 158.8 2_646
C35 H35 C4 0.93 2.96 3.636(19) 131.0 2_646
C35A H35A C3 0.93 2.83 3.758(17) 172.2 4_666
C35A H35A C4 0.93 2.99 3.821(19) 150.1 4_666
C34N H34D C5 0.96 3.05 4.006(14) 171.2 2_646
C34N H34D C6 0.96 2.97 3.807(13) 146.1 2_646
C10 H10A H33A 0.96 2.58 3.48(4) 157.1 2_756
C10 H10A H34F 0.96 2.61 4(37) 171.9 2_756
C10 H10C H14B 0.96 2.40 3.274(9) 151.8 3_767
C12B H12F H32 0.96 2.48 3.106(17) 122.5 2_656
C12B H12F H32A 0.96 2.50 3.099(17) 120.7 4_565
C12B H12F H32C 0.96 2.59 3.12(3) 115.5 2_656
C18 H18B H13F 0.96 2.42 3.146(12) 132.0 3_667
C23 H23A H26B 0.96 2.58 3.20(2) 122.0 4_666
C24 H24C H16B 0.96 2.63 3.232(7) 121.0 4_565
C25 H25A H16C 0.96 2.57 3.506(8) 165.4 4_565
C26 H26A H24B 0.96 2.53 3.491(8) 175.6 4_665
C29 H29B H9C 0.96 2.44 3.322(8) 153.3 3_766
C34P H34P H17C 0.93 2.55 3.291(13) 136.6 2_646
C34N H34E H27 0.96 2.48 3.413(17) 162.7 2_646

loop_
_geom_torsion_atom_site_label_1
_geom_torsion_atom_site_label_2
_geom_torsion_atom_site_label_3
_geom_torsion_atom_site_label_4
_geom_torsion
_geom_torsion_site_symmetry_1
_geom_torsion_site_symmetry_2
_geom_torsion_site_symmetry_3
_geom_torsion_site_symmetry_4
_geom_torsion_publ_flag
N1 P1 O1 C19 170.4(3) . . . . ?
O1 P1 N1 C1 -5.3(10) . . . . ?
P1 N1 C1 C2 -94.2(10) . . . . ?
P1 N1 C1 C6 89.2(10) . . . . ?
N1 C1 C2 C3 177.1(4) . . . . ?
C6 C1 C2 C3 -6.3(6) . . . . ?
N1 C1 C2 C7 -0.4(6) . . . . ?
C6 C1 C2 C7 176.2(4) . . . . ?
C1 C2 C3 C4 2.7(6) . . . . ?
C7 C2 C3 C4 -179.6(4) . . . . ?
C2 C3 C4 C5 0.6(7) . . . . ?
C2 C3 C4 C11 -179.1(4) . . . . ?
C3 C4 C5 C6 -0.6(7) . . . . ?
C11 C4 C5 C6 179.1(4) . . . . ?
C4 C5 C6 C1 -2.8(6) . . . . ?
C4 C5 C6 C15 175.5(4) . . . . ?
N1 C1 C6 C5 -177.1(4) . . . . ?
C2 C1 C6 C5 6.3(6) . . . . ?
N1 C1 C6 C15 4.6(6) . . . . ?
C2 C1 C6 C15 -171.9(4) . . . . ?
C3 C2 C7 C8 -108.5(5) . . . . ?
C1 C2 C7 C8 68.9(5) . . . . ?
C3 C2 C7 C10 127.2(4) . . . . ?
C1 C2 C7 C10 -55.3(5) . . . . ?
C3 C2 C7 C9 9.1(6) . . . . ?
C1 C2 C7 C9 -173.4(4) . . . . ?
C5 C4 C11 C13B 9.7(9) . . . . ?
C3 C4 C11 C13B -170.7(7) . . . . ?
C5 C4 C11 C12A -176.4(7) . . . . ?
C3 C4 C11 C12A 3.2(9) . . . . ?
C5 C4 C11 C12B -128.5(8) . . . . ?
C3 C4 C11 C12B 51.2(9) . . . . ?
C5 C4 C11 C14A 60.5(8) . . . . ?
C3 C4 C11 C14A -119.8(7) . . . . ?
C5 C4 C11 C13A -51.9(7) . . . . ?
C3 C4 C11 C13A 127.8(6) . . . . ?
C5 C4 C11 C14B 119.2(6) . . . . ?
C3 C4 C11 C14B -61.2(7) . . . . ?
C5 C6 C15 C17 113.0(5) . . . . ?
C1 C6 C15 C17 -68.8(6) . . . . ?
C5 C6 C15 C16 -122.6(4) . . . . ?
C1 C6 C15 C16 55.6(5) . . . . ?
C5 C6 C15 C18 -5.1(6) . . . . ?
C1 C6 C15 C18 173.1(4) . . . . ?
C20 N2 C19 N3 1.9(5) . . . . ?
C22 N2 C19 N3 -174.0(4) . . . . ?
C20 N2 C19 O1 -179.1(4) . . . . ?
C22 N2 C19 O1 5.0(7) . . . . ?
C21 N3 C19 N2 -2.0(5) . . . . ?
C27 N3 C19 N2 177.5(4) . . . . ?
C21 N3 C19 O1 178.9(4) . . . . ?
C27 N3 C19 O1 -1.5(7) . . . . ?
P1 O1 C19 N2 60.7(5) . . . . ?
P1 O1 C19 N3 -120.4(4) . . . . ?
C19 N2 C20 C21 -0.9(5) . . . . ?
C22 N2 C20 C21 174.7(4) . . . . ?
C19 N2 C20 C25 174.8(4) . . . . ?
C22 N2 C20 C25 -9.6(7) . . . . ?
N2 C20 C21 N3 -0.3(5) . . . . ?
C25 C20 C21 N3 -175.7(5) . . . . ?
N2 C20 C21 C26 177.2(4) . . . . ?
C25 C20 C21 C26 1.8(9) . . . . ?
C19 N3 C21 C20 1.4(5) . . . . ?
C27 N3 C21 C20 -178.1(4) . . . . ?
C19 N3 C21 C26 -176.3(4) . . . . ?
C27 N3 C21 C26 4.3(7) . . . . ?
C19 N2 C22 C24 119.5(5) . . . . ?
C20 N2 C22 C24 -55.5(6) . . . . ?
C19 N2 C22 C23 -112.9(5) . . . . ?
C20 N2 C22 C23 72.1(6) . . . . ?
C19 N3 C27 C29 124.6(5) . . . . ?
C21 N3 C27 C29 -56.0(7) . . . . ?
C19 N3 C27 C28 -107.6(5) . . . . ?
C21 N3 C27 C28 71.8(6) . . . . ?
O2 S1 C30 F2 -58.2(6) . . . . ?
O4 S1 C30 F2 62.5(6) . . . . ?
O3 S1 C30 F2 -177.7(5) . . . . ?
O2 S1 C30 F3 -179.1(6) . . . . ?
O4 S1 C30 F3 -58.4(6) . . . . ?
O3 S1 C30 F3 61.3(6) . . . . ?
O2 S1 C30 F1 62.7(6) . . . . ?
O4 S1 C30 F1 -176.6(5) . . . . ?
O3 S1 C30 F1 -56.9(6) . . . . ?
C31 C31 C32 C35 20(4) 3_757 . . . ?
C32 C31 C32 C35 20(4) 3_757 . . . ?
C34M C31 C32 C35 178(2) . . . . ?
C32A C31 C32 C35 180(3) 3_757 . . . ?
C32A C31 C32 C35 11(3) . . . . ?
C35 C31 C32 C35 154(4) 3_757 . . . ?
C33A C31 C32 C35 -175(2) 3_757 . . . ?
C34P C31 C32 C35 179.8(17) 3_757 . . . ?
C34P C33A C32A C31 -4(4) . . . . ?
C31 C31 C32A C33A -10(4) 3_757 . . . ?
C32 C31 C32A C33A -171(4) 3_757 . . . ?
C34M C31 C32A C33A -167(3) . . . . ?
C32A C31 C32A C33A -10(4) 3_757 . . . ?
C35 C31 C32A C33A -170(2) 3_757 . . . ?
C32 C31 C32A C33A -3(3) . . . . ?
C33A C31 C32A C33A -127(12) 3_757 . . . ?
C34P C31 C32A C33A -170(2) 3_757 . . . ?
C31 C32 C35 C34P -13(3) . . . . ?
C32 C35 C34P C33A 6(4) . . . . ?
C32A C33A C34P C35 4(4) . . . . ?
